data_4321598
loop_
_publ_author_name
'Daniel Neuman'
'Patrina Paraskevopoulou'
'Nikos Psaroudakis'
'Konstantinos Mertis'
'Richard J. Staples'
'Pericles Stavropoulos'

_publ_section_title
;
 Structural and Functional Characteristics of Rhenium Clusters Derived
 from Redox Chemistry of the Triangular [ReIII3(\m-Cl)3] Core Unit
;
_journal_name_full 'Inorganic Chemistry'
_journal_page_first 5530
_journal_page_last 5537
_journal_paper_doi 10.1021/ic000449t
_journal_volume 39
_journal_year 2000
_chemical_formula_moiety
;
[(C~6~H~5~)~4~P]~2~[Re~3~(\m-Cl)~3~Cl~6.5~(CH~3~CN)1.5(CH~3~C(O)NH)~0.5~] 
;
_chemical_formula_sum 'C52 H46.5 Cl9.5 N2 O0.5 P2 Re3'
_chemical_formula_weight 1664.73
_chemical_name_systematic
; 
 ? 
;
_space_group_IT_number 14
_symmetry_cell_setting monoclinic
_symmetry_space_group_name_Hall '-P 2yn'
_symmetry_space_group_name_H-M 'P 1 21/n 1'
_atom_sites_solution_hydrogens geom
_atom_sites_solution_primary direct
_atom_sites_solution_secondary difmap
_audit_creation_method SHELXL-97
_cell_angle_alpha 90.00
_cell_angle_beta 90.719(1)
_cell_angle_gamma 90.00
_cell_formula_units_Z 4
_cell_length_a 10.1074(2)
_cell_length_b 23.2153(1)
_cell_length_c 23.3849(5)
_cell_measurement_reflns_used 93
_cell_measurement_temperature 213(2)
_cell_measurement_theta_max 13.67
_cell_measurement_theta_min 2.34
_cell_volume 5486.75(16)
_computing_cell_refinement 'SMART (SIEMENS, V4.033, 1994)'
_computing_data_collection 'ASTRO (SIEMENS, V4.033, 1994)'
_computing_data_reduction 'SAINT (SIEMENS, V4.035, 1994)'
_computing_molecular_graphics 'SHELXTL (SIEMENS, 1994, ver 5.04)'
_computing_publication_material 'CIFTAB (Sheldrick, 1993)'
_computing_structure_refinement 'SHELXL-97 (Sheldrick, 1997)'
_computing_structure_solution 'SHELXS-97 (Sheldrick, 1990)'
_diffrn_ambient_temperature 213(2)
_diffrn_measured_fraction_theta_full 0.999
_diffrn_measured_fraction_theta_max 0.999
_diffrn_measurement_method '\w, 0.3 deg'
_diffrn_radiation_monochromator graphite
_diffrn_radiation_source 'normal-focus sealed tube'
_diffrn_radiation_type MoK\a
_diffrn_radiation_wavelength 0.71073
_diffrn_reflns_av_R_equivalents 0.0435
_diffrn_reflns_av_sigmaI/netI 0.0385
_diffrn_reflns_limit_h_max 12
_diffrn_reflns_limit_h_min -11
_diffrn_reflns_limit_k_max 26
_diffrn_reflns_limit_k_min -27
_diffrn_reflns_limit_l_max 26
_diffrn_reflns_limit_l_min -27
_diffrn_reflns_number 29140
_diffrn_reflns_theta_full 25.00
_diffrn_reflns_theta_max 25.00
_diffrn_reflns_theta_min 1.24
_diffrn_standards_decay_% <1
_diffrn_standards_interval_count 0
_diffrn_standards_number 0
_exptl_absorpt_coefficient_mu 7.162
_exptl_absorpt_correction_T_max 0.914532
_exptl_absorpt_correction_T_min 0.479022
_exptl_absorpt_correction_type empirical
_exptl_crystal_colour purple
_exptl_crystal_density_diffrn 2.015
_exptl_crystal_density_method 'not measured'
_exptl_crystal_description needle
_exptl_crystal_F_000 3172
_exptl_crystal_size_max 0.22
_exptl_crystal_size_mid 0.10
_exptl_crystal_size_min 0.10
_refine_diff_density_max 2.076
_refine_diff_density_min -1.449
_refine_diff_density_rms 0.151
_refine_ls_extinction_method none
_refine_ls_goodness_of_fit_ref 1.174
_refine_ls_hydrogen_treatment fixed
_refine_ls_matrix_type full
_refine_ls_number_parameters 650
_refine_ls_number_reflns 9642
_refine_ls_number_restraints 0
_refine_ls_restrained_S_all 1.174
_refine_ls_R_factor_all 0.0581
_refine_ls_R_factor_gt 0.0455
_refine_ls_shift/su_max 0.092
_refine_ls_shift/su_mean 0.004
_refine_ls_structure_factor_coef Fsqd
_refine_ls_weighting_details 'calc w=1/[\s^2^(Fo^2^)+(0.0389P)^2^+35.6822P] where P=(Fo^2^+2Fc^2^)/3'
_refine_ls_weighting_scheme calc
_refine_ls_wR_factor_gt 0.1057
_refine_ls_wR_factor_ref 0.1117
_reflns_number_gt 8005
_reflns_number_total 9642
_reflns_threshold_expression >2sigma(I)
_cod_data_source_file ic000449t_6.cif
_cod_data_source_block Compound_7
_cod_original_cell_volume 5486.8(2)
_cod_original_formula_sum 'C52 H46.50 Cl9.50 N2 O0.50 P2 Re3'
_cod_database_code 4321598

loop_
_symmetry_equiv_pos_as_xyz
'x, y, z'
'-x+1/2, y+1/2, -z+1/2'
'-x, -y, -z'
'x-1/2, -y-1/2, z-1/2'

loop_
_atom_site_label
_atom_site_type_symbol
_atom_site_fract_x
_atom_site_fract_y
_atom_site_fract_z
_atom_site_U_iso_or_equiv
_atom_site_adp_type
_atom_site_occupancy
_atom_site_symmetry_multiplicity
_atom_site_calc_flag
_atom_site_refinement_flags
_atom_site_disorder_assembly
_atom_site_disorder_group
Re1 Re 0.42954(4) 0.720530(15) 0.234695(15) 0.03753(11) Uani 1 1 d . . .
Re2 Re 0.57698(4) 0.805591(15) 0.237265(15) 0.03554(11) Uani 1 1 d . A .
Re3 Re 0.48071(4) 0.768164(15) 0.326929(15) 0.03627(11) Uani 1 1 d . A .
Cl1 Cl 0.5185(3) 0.75872(11) 0.14788(10) 0.0541(7) Uani 1 1 d . A .
Cl2 Cl 0.6250(3) 0.84943(10) 0.32792(10) 0.0469(6) Uani 1 1 d . . .
Cl3 Cl 0.3415(3) 0.68442(10) 0.32248(10) 0.0480(6) Uani 1 1 d . A .
Cl4 Cl 0.6006(12) 0.6474(3) 0.2395(5) 0.052(2) Uani 0.50 1 d P A 1
Cl5 Cl 0.2303(4) 0.76449(17) 0.21011(18) 0.0915(11) Uani 1 1 d . A .
Cl6 Cl 0.3254(3) 0.63667(13) 0.18379(12) 0.0662(8) Uani 1 1 d . A .
Cl7 Cl 0.7570(3) 0.86460(11) 0.19406(12) 0.0571(7) Uani 1 1 d . . .
Cl8 Cl 0.4331(3) 0.88084(11) 0.21328(12) 0.0531(6) Uani 1 1 d . . .
Cl9 Cl 0.6551(3) 0.71033(11) 0.36052(11) 0.0531(6) Uani 1 1 d . . .
Cl10 Cl 0.4295(3) 0.77968(11) 0.43002(10) 0.0566(7) Uani 1 1 d . . .
N1 N 0.3141(11) 0.8212(7) 0.3221(6) 0.050(4) Uani 1 1 d . . .
C1S C 0.099(3) 0.8596(15) 0.2929(12) 0.25(2) Uani 1 1 d . . .
H1SA H 0.0664 0.8387 0.2605 0.380 Uiso 1 1 d R A .
H1SB H 0.1030 0.8981 0.2791 0.380 Uiso 1 1 d R . .
H1SC H 0.0305 0.8539 0.3204 0.380 Uiso 1 1 d R . .
C2S C 0.251(3) 0.8372(9) 0.3167(9) 0.094(8) Uani 1 1 d . A .
N2 N 0.7352(10) 0.7521(4) 0.2431(4) 0.059(3) Uani 1 1 d . . .
H2A H 0.8184 0.7644 0.2496 0.070 Uiso 0.50 1 d PR A 2
C3S C 0.951(3) 0.6930(17) 0.2671(19) 0.16(2) Uani 0.50 1 d P A 1
H3SA H 0.9523 0.6662 0.2362 0.234 Uiso 0.50 1 d PR A 1
H3SB H 0.9443 0.6704 0.3010 0.234 Uiso 0.50 1 d PR A 1
H3SC H 1.0337 0.7129 0.2659 0.234 Uiso 0.50 1 d PR A 1
C4S C 0.840(3) 0.7324(11) 0.2557(13) 0.079(8) Uani 0.50 1 d P A 1
C1A C 0.8173(19) 0.6493(8) 0.2393(9) 0.046(5) Uani 0.50 1 d P A 2
H1AA H 0.7838 0.6104 0.2349 0.069 Uiso 0.50 1 calc PR A 2
H1AB H 0.8647 0.6526 0.2754 0.069 Uiso 0.50 1 calc PR A 2
H1AC H 0.8767 0.6580 0.2082 0.069 Uiso 0.50 1 calc PR A 2
C2A C 0.7038(19) 0.6910(8) 0.2382(7) 0.036(4) Uani 0.50 1 d P A 2
O1A O 0.585(3) 0.6700(8) 0.2351(11) 0.041(5) Uani 0.50 1 d P A 2
P1 P -0.2352(2) 1.01490(11) 0.07477(10) 0.0385(5) Uani 1 1 d . . .
C10 C -0.0878(9) 1.0045(4) 0.1176(4) 0.036(2) Uani 1 1 d . . .
C11 C -0.0463(10) 1.0472(4) 0.1562(4) 0.045(2) Uani 1 1 d . . .
H11A H -0.0919 1.0825 0.1581 0.054 Uiso 1 1 calc R . .
C12 C 0.0614(10) 1.0371(5) 0.1911(4) 0.049(3) Uani 1 1 d . . .
H12A H 0.0913 1.0661 0.2161 0.059 Uiso 1 1 calc R . .
C13 C 0.1257(11) 0.9853(5) 0.1899(5) 0.052(3) Uani 1 1 d . . .
H13A H 0.1978 0.9788 0.2148 0.063 Uiso 1 1 calc R . .
C14 C 0.0864(11) 0.9433(5) 0.1530(5) 0.056(3) Uani 1 1 d . . .
H14A H 0.1321 0.9080 0.1522 0.067 Uiso 1 1 calc R . .
C15 C -0.0218(10) 0.9522(4) 0.1161(4) 0.047(2) Uani 1 1 d . . .
H15A H -0.0494 0.9231 0.0907 0.056 Uiso 1 1 calc R . .
C20 C -0.3642(9) 1.0340(5) 0.1227(4) 0.046(2) Uani 1 1 d . . .
C21 C -0.3754(14) 1.0080(5) 0.1746(6) 0.078(4) Uani 1 1 d . . .
H21A H -0.3151 0.9789 0.1848 0.093 Uiso 1 1 calc R . .
C22 C -0.4722(15) 1.0231(5) 0.2125(6) 0.079(4) Uani 1 1 d . . .
H22A H -0.4757 1.0046 0.2482 0.095 Uiso 1 1 calc R . .
C23 C -0.5614(11) 1.0637(7) 0.1994(6) 0.075(4) Uani 1 1 d . . .
H23A H -0.6274 1.0742 0.2254 0.090 Uiso 1 1 calc R . .
C24 C -0.5534(13) 1.0891(10) 0.1475(6) 0.123(8) Uani 1 1 d . . .
H24A H -0.6163 1.1173 0.1375 0.148 Uiso 1 1 calc R . .
C25 C -0.4572(12) 1.0755(8) 0.1088(5) 0.099(6) Uani 1 1 d . . .
H25A H -0.4548 1.0941 0.0731 0.119 Uiso 1 1 calc R . .
C30 C -0.2693(9) 0.9497(4) 0.0369(4) 0.040(2) Uani 1 1 d . . .
C31 C -0.1984(10) 0.9377(6) -0.0131(5) 0.063(3) Uani 1 1 d . . .
H31A H -0.1411 0.9654 -0.0285 0.075 Uiso 1 1 calc R . .
C32 C -0.2142(11) 0.8842(6) -0.0394(5) 0.068(4) Uani 1 1 d . . .
H32A H -0.1663 0.8757 -0.0726 0.082 Uiso 1 1 calc R . .
C33 C -0.2974(12) 0.8443(5) -0.0180(5) 0.056(3) Uani 1 1 d . . .
H33A H -0.3061 0.8084 -0.0363 0.067 Uiso 1 1 calc R . .
C34 C -0.3691(12) 0.8556(4) 0.0300(4) 0.055(3) Uani 1 1 d . . .
H34A H -0.4285 0.8280 0.0440 0.066 Uiso 1 1 calc R . .
C35 C -0.3540(10) 0.9086(4) 0.0584(4) 0.045(2) Uani 1 1 d . . .
H35A H -0.4014 0.9161 0.0920 0.054 Uiso 1 1 calc R . .
C40 C -0.2194(9) 1.0716(4) 0.0224(4) 0.043(2) Uani 1 1 d . . .
C41 C -0.1323(10) 1.1167(4) 0.0309(4) 0.047(2) Uani 1 1 d . . .
H41A H -0.0735 1.1163 0.0623 0.056 Uiso 1 1 calc R . .
C42 C -0.1318(12) 1.1627(5) -0.0073(5) 0.055(3) Uani 1 1 d . . .
H42A H -0.0733 1.1936 -0.0009 0.066 Uiso 1 1 calc R . .
C43 C -0.2147(11) 1.1637(5) -0.0538(5) 0.056(3) Uani 1 1 d . . .
H43A H -0.2130 1.1948 -0.0796 0.068 Uiso 1 1 calc R . .
C44 C -0.3019(12) 1.1180(6) -0.0626(5) 0.070(4) Uani 1 1 d . . .
H44A H -0.3602 1.1185 -0.0942 0.084 Uiso 1 1 calc R . .
C45 C -0.3036(11) 1.0720(6) -0.0254(4) 0.063(3) Uani 1 1 d . . .
H45A H -0.3614 1.0409 -0.0322 0.075 Uiso 1 1 calc R . .
P2 P 0.7013(2) 0.60071(11) 0.02012(11) 0.0409(6) Uani 1 1 d . . .
C50 C 0.8137(10) 0.6500(5) 0.0544(4) 0.047(2) Uani 1 1 d . . .
C51 C 0.7811(11) 0.7070(5) 0.0600(4) 0.050(3) Uani 1 1 d . . .
H51A H 0.7029 0.7214 0.0431 0.060 Uiso 1 1 calc R . .
C52 C 0.8641(14) 0.7432(6) 0.0908(5) 0.071(4) Uani 1 1 d . . .
H52A H 0.8402 0.7820 0.0954 0.085 Uiso 1 1 calc R . .
C53 C 0.9754(16) 0.7246(8) 0.1136(6) 0.086(5) Uani 1 1 d . . .
H53A H 1.0294 0.7503 0.1345 0.103 Uiso 1 1 calc R . .
C54 C 1.0147(12) 0.6672(9) 0.1074(6) 0.090(5) Uani 1 1 d . . .
H54A H 1.0954 0.6545 0.1233 0.108 Uiso 1 1 calc R . .
C55 C 0.9333(11) 0.6291(6) 0.0773(5) 0.070(3) Uani 1 1 d . . .
H55A H 0.9579 0.5904 0.0725 0.084 Uiso 1 1 calc R . .
C60 C 0.6726(10) 0.5457(4) 0.0731(4) 0.046(2) Uani 1 1 d . . .
C61 C 0.6401(13) 0.5616(5) 0.1269(5) 0.063(3) Uani 1 1 d . . .
H61A H 0.6233 0.6006 0.1349 0.075 Uiso 1 1 calc R . .
C62 C 0.6315(14) 0.5212(6) 0.1701(5) 0.072(4) Uani 1 1 d . . .
H62A H 0.6105 0.5328 0.2074 0.087 Uiso 1 1 calc R . .
C63 C 0.6532(13) 0.4648(5) 0.1588(6) 0.074(4) Uani 1 1 d . . .
H63A H 0.6491 0.4375 0.1883 0.088 Uiso 1 1 calc R . .
C64 C 0.6818(11) 0.4473(5) 0.1030(5) 0.060(3) Uani 1 1 d . . .
H64A H 0.6945 0.4079 0.0953 0.072 Uiso 1 1 calc R . .
C65 C 0.6914(10) 0.4870(4) 0.0593(5) 0.054(3) Uani 1 1 d . . .
H65A H 0.7098 0.4755 0.0217 0.065 Uiso 1 1 calc R . .
C70 C 0.7679(9) 0.5667(4) -0.0430(4) 0.044(2) Uani 1 1 d . . .
C71 C 0.8956(11) 0.5702(4) -0.0571(5) 0.056(3) Uani 1 1 d . . .
H71A H 0.9539 0.5940 -0.0363 0.067 Uiso 1 1 calc R . .
C72 C 0.9410(13) 0.5377(5) -0.1037(6) 0.072(4) Uani 1 1 d . . .
H72A H 1.0310 0.5392 -0.1133 0.086 Uiso 1 1 calc R . .
C73 C 0.8579(12) 0.5044(5) -0.1349(5) 0.061(3) Uani 1 1 d . . .
H73A H 0.8904 0.4828 -0.1657 0.074 Uiso 1 1 calc R . .
C74 C 0.7265(13) 0.5018(5) -0.1219(5) 0.069(3) Uani 1 1 d . . .
H74A H 0.6685 0.4790 -0.1440 0.082 Uiso 1 1 calc R . .
C75 C 0.6787(11) 0.5333(5) -0.0752(5) 0.059(3) Uani 1 1 d . . .
H75A H 0.5886 0.5320 -0.0658 0.071 Uiso 1 1 calc R . .
C80 C 0.5530(9) 0.6380(4) 0.0002(4) 0.039(2) Uani 1 1 d . . .
C81 C 0.5543(11) 0.6732(5) -0.0484(5) 0.054(3) Uani 1 1 d . . .
H81A H 0.6309 0.6756 -0.0707 0.065 Uiso 1 1 calc R . .
C82 C 0.4432(14) 0.7044(5) -0.0634(5) 0.071(4) Uani 1 1 d . . .
H82A H 0.4447 0.7282 -0.0960 0.085 Uiso 1 1 calc R . .
C83 C 0.3298(13) 0.7011(6) -0.0314(5) 0.072(4) Uani 1 1 d . . .
H83A H 0.2530 0.7210 -0.0430 0.086 Uiso 1 1 calc R . .
C84 C 0.3302(12) 0.6687(6) 0.0171(5) 0.073(4) Uani 1 1 d . . .
H84A H 0.2548 0.6679 0.0402 0.087 Uiso 1 1 calc R . .
C85 C 0.4413(11) 0.6367(5) 0.0327(5) 0.061(3) Uani 1 1 d . . .
H85A H 0.4398 0.6140 0.0660 0.073 Uiso 1 1 calc R . .

loop_
_atom_site_aniso_label
_atom_site_aniso_U_11
_atom_site_aniso_U_22
_atom_site_aniso_U_33
_atom_site_aniso_U_23
_atom_site_aniso_U_13
_atom_site_aniso_U_12
Re1 0.0512(2) 0.0353(2) 0.02622(19) -0.00162(14) 0.00542(16) -0.00891(16)
Re2 0.0486(2) 0.03059(19) 0.02754(19) 0.00496(14) 0.00415(15) -0.00428(16)
Re3 0.0502(2) 0.03487(19) 0.02382(19) -0.00109(14) 0.00542(15) -0.00619(16)
Cl1 0.0792(19) 0.0573(15) 0.0260(12) 0.0024(10) 0.0085(12) -0.0169(14)
Cl2 0.0546(15) 0.0477(13) 0.0384(13) -0.0047(10) -0.0009(11) -0.0130(11)
Cl3 0.0620(15) 0.0433(13) 0.0391(13) -0.0017(10) 0.0195(11) -0.0171(11)
Cl4 0.065(5) 0.036(4) 0.055(4) -0.002(4) 0.013(3) 0.003(4)
Cl5 0.098(3) 0.087(2) 0.090(3) -0.008(2) -0.005(2) 0.006(2)
Cl6 0.088(2) 0.0662(17) 0.0444(15) -0.0055(13) -0.0137(14) -0.0266(16)
Cl7 0.0643(17) 0.0490(14) 0.0583(16) 0.0118(12) 0.0170(13) -0.0138(13)
Cl8 0.0602(16) 0.0434(13) 0.0559(16) 0.0133(11) -0.0008(13) 0.0017(12)
Cl9 0.0680(17) 0.0515(14) 0.0397(14) 0.0059(11) 0.0003(12) 0.0030(13)
Cl10 0.090(2) 0.0527(15) 0.0278(12) -0.0048(10) 0.0127(12) 0.0003(14)
N1 0.036(6) 0.086(10) 0.027(5) 0.016(6) 0.001(4) -0.005(5)
C1S 0.18(3) 0.38(5) 0.20(3) 0.18(3) 0.01(2) -0.02(3)
C2S 0.16(2) 0.058(11) 0.063(12) -0.010(9) 0.043(16) -0.037(14)
N2 0.061(6) 0.063(6) 0.052(6) 0.025(5) 0.019(5) 0.021(5)
C3S 0.08(2) 0.15(3) 0.24(5) 0.12(3) 0.05(3) 0.08(2)
C4S 0.081(19) 0.060(15) 0.10(2) 0.037(14) 0.018(16) -0.034(15)
C1A 0.036(11) 0.041(10) 0.060(13) 0.005(9) -0.003(9) 0.007(8)
C2A 0.050(12) 0.041(10) 0.016(8) -0.007(7) 0.012(7) 0.000(9)
O1A 0.048(11) 0.035(13) 0.041(9) 0.014(11) 0.015(7) 0.011(11)
P1 0.0334(12) 0.0527(14) 0.0294(12) -0.0095(10) 0.0076(10) -0.0046(11)
C10 0.032(5) 0.048(5) 0.028(5) -0.005(4) 0.007(4) -0.005(4)
C11 0.053(6) 0.044(5) 0.038(5) 0.002(4) 0.003(5) -0.001(5)
C12 0.056(6) 0.053(6) 0.038(6) -0.006(5) 0.001(5) -0.016(5)
C13 0.048(6) 0.058(7) 0.051(7) 0.000(5) -0.008(5) -0.009(5)
C14 0.047(6) 0.066(7) 0.054(7) -0.007(5) 0.001(5) 0.006(5)
C15 0.043(6) 0.052(6) 0.045(6) -0.013(5) 0.003(5) -0.005(5)
C20 0.036(5) 0.059(6) 0.043(6) -0.016(5) 0.014(4) -0.009(5)
C21 0.103(10) 0.043(6) 0.088(10) 0.007(6) 0.060(8) 0.008(6)
C22 0.113(12) 0.051(7) 0.076(9) -0.010(6) 0.061(9) -0.017(8)
C23 0.039(6) 0.117(12) 0.069(9) -0.038(8) 0.029(6) -0.025(7)
C24 0.053(8) 0.26(2) 0.056(9) -0.008(11) 0.009(7) 0.077(12)
C25 0.047(7) 0.214(19) 0.037(7) -0.010(9) 0.001(5) 0.057(10)
C30 0.030(5) 0.057(6) 0.033(5) -0.009(4) 0.004(4) -0.002(4)
C31 0.039(6) 0.101(9) 0.049(6) -0.034(6) 0.023(5) -0.026(6)
C32 0.050(7) 0.097(10) 0.058(8) -0.043(7) 0.016(6) -0.007(7)
C33 0.071(8) 0.049(6) 0.048(6) -0.015(5) -0.006(6) 0.005(6)
C34 0.076(8) 0.043(6) 0.045(6) 0.006(5) 0.011(5) 0.005(5)
C35 0.062(7) 0.049(6) 0.025(5) -0.004(4) 0.009(4) 0.000(5)
C40 0.035(5) 0.058(6) 0.037(5) -0.008(4) 0.006(4) 0.002(5)
C41 0.056(6) 0.046(6) 0.038(5) -0.008(4) 0.007(5) 0.011(5)
C42 0.068(7) 0.044(6) 0.055(7) -0.007(5) 0.012(6) 0.001(5)
C43 0.059(7) 0.071(7) 0.039(6) 0.007(5) 0.013(5) 0.004(6)
C44 0.063(8) 0.112(11) 0.036(6) 0.026(7) 0.004(5) 0.001(7)
C45 0.051(7) 0.100(9) 0.037(6) 0.005(6) -0.001(5) -0.025(6)
P2 0.0377(13) 0.0421(13) 0.0430(14) -0.0038(11) 0.0048(11) 0.0029(11)
C50 0.050(6) 0.055(6) 0.035(5) 0.007(4) 0.004(4) -0.008(5)
C51 0.056(6) 0.056(6) 0.038(6) -0.002(5) 0.008(5) -0.014(5)
C52 0.085(10) 0.068(8) 0.060(8) -0.012(6) 0.004(7) -0.040(7)
C53 0.077(10) 0.132(14) 0.049(8) -0.011(8) -0.001(7) -0.054(10)
C54 0.037(7) 0.176(18) 0.058(8) 0.018(10) -0.004(6) -0.022(9)
C55 0.046(7) 0.097(10) 0.066(8) 0.005(7) -0.008(6) -0.008(7)
C60 0.040(5) 0.047(6) 0.051(6) 0.004(5) 0.000(5) 0.006(5)
C61 0.093(9) 0.049(6) 0.047(7) 0.002(5) 0.012(6) 0.005(6)
C62 0.087(10) 0.080(9) 0.050(7) 0.009(6) 0.004(6) 0.011(7)
C63 0.076(9) 0.061(8) 0.084(10) 0.038(7) -0.007(7) 0.003(7)
C64 0.056(7) 0.062(7) 0.061(8) 0.013(6) -0.004(6) 0.004(6)
C65 0.047(6) 0.046(6) 0.069(8) 0.003(5) -0.002(5) 0.000(5)
C70 0.039(5) 0.043(5) 0.050(6) -0.002(4) 0.009(5) 0.008(4)
C71 0.058(7) 0.044(6) 0.065(7) -0.003(5) 0.022(6) -0.011(5)
C72 0.072(8) 0.063(7) 0.081(9) -0.007(7) 0.042(7) -0.008(7)
C73 0.070(8) 0.061(7) 0.053(7) -0.008(6) 0.024(6) -0.003(6)
C74 0.073(8) 0.071(8) 0.062(8) -0.020(6) 0.005(6) -0.004(7)
C75 0.048(6) 0.079(8) 0.051(7) -0.015(6) 0.013(5) 0.007(6)
C80 0.029(5) 0.042(5) 0.046(6) -0.006(4) 0.004(4) 0.001(4)
C81 0.057(7) 0.058(7) 0.047(6) 0.000(5) 0.002(5) 0.007(5)
C82 0.094(10) 0.066(8) 0.052(7) 0.004(6) -0.015(7) 0.020(7)
C83 0.067(8) 0.092(9) 0.056(8) -0.013(7) -0.009(7) 0.027(7)
C84 0.051(7) 0.106(10) 0.062(8) 0.003(7) 0.017(6) 0.034(7)
C85 0.054(7) 0.073(8) 0.056(7) 0.008(6) 0.017(6) 0.008(6)

loop_
_atom_type_symbol
_atom_type_description
_atom_type_scat_dispersion_real
_atom_type_scat_dispersion_imag
_atom_type_scat_source
C C 0.0033 0.0016 'International Tables Vol C Tables 4.2.6.8 and 6.1.1.4'
H H 0.0000 0.0000 'International Tables Vol C Tables 4.2.6.8 and 6.1.1.4'
N N 0.0061 0.0033 'International Tables Vol C Tables 4.2.6.8 and 6.1.1.4'
O O 0.0106 0.0060 'International Tables Vol C Tables 4.2.6.8 and 6.1.1.4'
P P 0.1023 0.0942 'International Tables Vol C Tables 4.2.6.8 and 6.1.1.4'
Cl Cl 0.1484 0.1585 'International Tables Vol C Tables 4.2.6.8 and 6.1.1.4'
Re Re -1.0185 7.2310 'International Tables Vol C Tables 4.2.6.8 and 6.1.1.4'

loop_
_geom_angle_atom_site_label_1
_geom_angle_atom_site_label_2
_geom_angle_atom_site_label_3
_geom_angle
_geom_angle_site_symmetry_1
_geom_angle_site_symmetry_3
_geom_angle_publ_flag
O1A Re1 Cl5 162.9(8) . . ?
O1A Re1 Cl3 95.3(7) . . ?
Cl5 Re1 Cl3 92.02(13) . . ?
O1A Re1 Cl1 85.2(7) . . ?
Cl5 Re1 Cl1 87.78(13) . . ?
Cl3 Re1 Cl1 178.71(8) . . ?
O1A Re1 Cl4 8.1(9) . . ?
Cl5 Re1 Cl4 159.1(3) . . ?
Cl3 Re1 Cl4 89.3(3) . . ?
Cl1 Re1 Cl4 91.4(3) . . ?
O1A Re1 Re3 96.0(8) . . ?
Cl5 Re1 Re3 100.99(10) . . ?
Cl3 Re1 Re3 59.05(6) . . ?
Cl1 Re1 Re3 119.74(6) . . ?
Cl4 Re1 Re3 97.6(3) . . ?
O1A Re1 Re2 89.8(8) . . ?
Cl5 Re1 Re2 100.10(10) . . ?
Cl3 Re1 Re2 119.21(6) . . ?
Cl1 Re1 Re2 59.60(6) . . ?
Cl4 Re1 Re2 97.4(3) . . ?
Re3 Re1 Re2 60.168(14) . . ?
O1A Re1 Cl6 82.4(8) . . ?
Cl5 Re1 Cl6 82.30(13) . . ?
Cl3 Re1 Cl6 88.67(9) . . ?
Cl1 Re1 Cl6 92.56(9) . . ?
Cl4 Re1 Cl6 76.9(3) . . ?
Re3 Re1 Cl6 147.52(7) . . ?
Re2 Re1 Cl6 151.71(7) . . ?
N2 Re2 Cl8 164.1(3) . . ?
N2 Re2 Cl2 92.9(3) . . ?
Cl8 Re2 Cl2 90.76(9) . . ?
N2 Re2 Cl1 88.1(3) . . ?
Cl8 Re2 Cl1 89.10(10) . . ?
Cl2 Re2 Cl1 176.95(9) . . ?
N2 Re2 Re1 89.3(3) . . ?
Cl8 Re2 Re1 102.60(7) . . ?
Cl2 Re2 Re1 118.41(6) . . ?
Cl1 Re2 Re1 58.69(6) . . ?
N2 Re2 Re3 92.7(2) . . ?
Cl8 Re2 Re3 102.44(7) . . ?
Cl2 Re2 Re3 58.52(6) . . ?
Cl1 Re2 Re3 118.55(6) . . ?
Re1 Re2 Re3 59.887(14) . . ?
N2 Re2 Cl7 77.6(3) . . ?
Cl8 Re2 Cl7 86.97(10) . . ?
Cl2 Re2 Cl7 89.12(9) . . ?
Cl1 Re2 Cl7 93.92(9) . . ?
Re1 Re2 Cl7 150.28(7) . . ?
Re3 Re2 Cl7 145.97(7) . . ?
N1 Re3 Cl9 163.5(4) . . ?
N1 Re3 Cl2 91.5(4) . . ?
Cl9 Re3 Cl2 89.58(9) . . ?
N1 Re3 Cl3 90.2(4) . . ?
Cl9 Re3 Cl3 89.35(10) . . ?
Cl2 Re3 Cl3 177.36(9) . . ?
N1 Re3 Re1 93.3(4) . . ?
Cl9 Re3 Re1 100.62(7) . . ?
Cl2 Re3 Re1 118.92(6) . . ?
Cl3 Re3 Re1 58.95(6) . . ?
N1 Re3 Re2 94.1(4) . . ?
Cl9 Re3 Re2 100.53(7) . . ?
Cl2 Re3 Re2 58.98(6) . . ?
Cl3 Re3 Re2 118.88(6) . . ?
Re1 Re3 Re2 59.945(14) . . ?
N1 Re3 Cl10 79.1(4) . . ?
Cl9 Re3 Cl10 84.34(10) . . ?
Cl2 Re3 Cl10 92.30(9) . . ?
Cl3 Re3 Cl10 90.00(9) . . ?
Re1 Re3 Cl10 148.21(7) . . ?
Re2 Re3 Cl10 150.55(7) . . ?
Re1 Cl1 Re2 61.72(6) . . ?
Re3 Cl2 Re2 62.50(6) . . ?
Re1 Cl3 Re3 62.01(6) . . ?
C2S N1 Re3 171(3) . . ?
N1 C2S C1S 166(3) . . ?
C4S N2 C2A 80.6(15) . . ?
C4S N2 Re2 162.4(17) . . ?
C2A N2 Re2 114.8(10) . . ?
N2 C4S C3S 164(3) . . ?
O1A C2A N2 124.7(17) . . ?
O1A C2A C1A 117.8(17) . . ?
N2 C2A C1A 117.4(15) . . ?
C2A O1A Re1 121.1(15) . . ?
C20 P1 C30 112.6(4) . . ?
C20 P1 C10 106.8(4) . . ?
C30 P1 C10 108.4(4) . . ?
C20 P1 C40 108.4(5) . . ?
C30 P1 C40 107.4(5) . . ?
C10 P1 C40 113.3(4) . . ?
C15 C10 C11 119.7(9) . . ?
C15 C10 P1 120.0(7) . . ?
C11 C10 P1 120.0(7) . . ?
C12 C11 C10 119.3(9) . . ?
C13 C12 C11 120.8(9) . . ?
C14 C13 C12 120.7(10) . . ?
C13 C14 C15 120.2(11) . . ?
C10 C15 C14 119.2(9) . . ?
C21 C20 C25 117.0(10) . . ?
C21 C20 P1 121.3(9) . . ?
C25 C20 P1 121.7(9) . . ?
C20 C21 C22 122.1(13) . . ?
C23 C22 C21 121.0(13) . . ?
C22 C23 C24 117.7(12) . . ?
C23 C24 C25 122.8(15) . . ?
C24 C25 C20 119.3(14) . . ?
C35 C30 C31 119.4(9) . . ?
C35 C30 P1 121.4(7) . . ?
C31 C30 P1 118.9(8) . . ?
C32 C31 C30 119.1(11) . . ?
C33 C32 C31 121.0(10) . . ?
C32 C33 C34 120.7(10) . . ?
C33 C34 C35 120.0(10) . . ?
C30 C35 C34 119.8(9) . . ?
C41 C40 C45 119.5(10) . . ?
C41 C40 P1 121.2(7) . . ?
C45 C40 P1 119.2(8) . . ?
C40 C41 C42 119.9(10) . . ?
C43 C42 C41 121.1(11) . . ?
C42 C43 C44 119.0(11) . . ?
C45 C44 C43 120.8(11) . . ?
C44 C45 C40 119.8(11) . . ?
C80 P2 C50 109.4(5) . . ?
C80 P2 C60 112.3(5) . . ?
C50 P2 C60 104.5(5) . . ?
C80 P2 C70 108.5(4) . . ?
C50 P2 C70 113.7(5) . . ?
C60 P2 C70 108.3(5) . . ?
C51 C50 C55 120.2(11) . . ?
C51 C50 P2 120.5(8) . . ?
C55 C50 P2 119.2(9) . . ?
C50 C51 C52 119.4(12) . . ?
C53 C52 C51 121.7(14) . . ?
C52 C53 C54 120.9(13) . . ?
C55 C54 C53 119.4(13) . . ?
C54 C55 C50 118.4(14) . . ?
C61 C60 C65 120.6(10) . . ?
C61 C60 P2 119.2(8) . . ?
C65 C60 P2 120.1(8) . . ?
C60 C61 C62 120.8(11) . . ?
C63 C62 C61 120.1(12) . . ?
C62 C63 C64 120.0(11) . . ?
C65 C64 C63 120.8(12) . . ?
C64 C65 C60 117.6(11) . . ?
C71 C70 C75 121.1(10) . . ?
C71 C70 P2 123.0(8) . . ?
C75 C70 P2 115.8(7) . . ?
C70 C71 C72 119.0(11) . . ?
C73 C72 C71 121.2(11) . . ?
C72 C73 C74 120.3(11) . . ?
C73 C74 C75 119.7(11) . . ?
C70 C75 C74 118.7(10) . . ?
C85 C80 C81 118.7(10) . . ?
C85 C80 P2 122.6(8) . . ?
C81 C80 P2 118.6(8) . . ?
C82 C81 C80 119.9(11) . . ?
C83 C82 C81 120.9(12) . . ?
C84 C83 C82 119.2(12) . . ?
C83 C84 C85 120.5(12) . . ?
C80 C85 C84 120.7(11) . . ?

loop_
_geom_bond_atom_site_label_1
_geom_bond_atom_site_label_2
_geom_bond_distance
_geom_bond_site_symmetry_2
_geom_bond_publ_flag
Re1 O1A 1.96(2) . ?
Re1 Cl5 2.324(4) . ?
Re1 Cl3 2.399(2) . ?
Re1 Cl1 2.400(2) . ?
Re1 Cl4 2.425(9) . ?
Re1 Re3 2.4727(5) . ?
Re1 Re2 2.4742(5) . ?
Re1 Cl6 2.507(3) . ?
Re2 N2 2.028(9) . ?
Re2 Cl8 2.337(3) . ?
Re2 Cl2 2.396(2) . ?
Re2 Cl1 2.423(2) . ?
Re2 Re3 2.4798(5) . ?
Re2 Cl7 2.501(3) . ?
Re3 N1 2.089(11) . ?
Re3 Cl9 2.344(3) . ?
Re3 Cl2 2.384(2) . ?
Re3 Cl3 2.402(2) . ?
Re3 Cl10 2.486(2) . ?
N1 C2S 0.75(2) . ?
C1S C2S 1.71(3) . ?
N2 C4S 1.18(3) . ?
N2 C2A 1.46(2) . ?
C3S C4S 1.47(4) . ?
C1A C2A 1.50(3) . ?
C2A O1A 1.30(3) . ?
P1 C20 1.786(10) . ?
P1 C30 1.785(10) . ?
P1 C10 1.801(9) . ?
P1 C40 1.807(11) . ?
C10 C15 1.384(14) . ?
C10 C11 1.402(13) . ?
C11 C12 1.373(14) . ?
C12 C13 1.367(15) . ?
C13 C14 1.359(15) . ?
C14 C15 1.399(14) . ?
C20 C21 1.361(16) . ?
C20 C25 1.382(17) . ?
C21 C22 1.374(16) . ?
C22 C23 1.337(19) . ?
C23 C24 1.35(2) . ?
C24 C25 1.374(17) . ?
C30 C35 1.381(13) . ?
C30 C31 1.406(13) . ?
C31 C32 1.396(16) . ?
C32 C33 1.351(17) . ?
C33 C34 1.370(15) . ?
C34 C35 1.406(14) . ?
C40 C41 1.379(14) . ?
C40 C45 1.397(14) . ?
C41 C42 1.393(14) . ?
C42 C43 1.365(15) . ?
C43 C44 1.393(17) . ?
C44 C45 1.377(16) . ?
P2 C80 1.787(9) . ?
P2 C50 1.794(10) . ?
P2 C60 1.805(10) . ?
P2 C70 1.811(10) . ?
C50 C51 1.371(15) . ?
C50 C55 1.402(15) . ?
C51 C52 1.382(15) . ?
C52 C53 1.31(2) . ?
C53 C54 1.40(2) . ?
C54 C55 1.392(19) . ?
C60 C61 1.355(15) . ?
C60 C65 1.413(14) . ?
C61 C62 1.383(16) . ?
C62 C63 1.353(18) . ?
C63 C64 1.399(18) . ?
C64 C65 1.383(15) . ?
C70 C71 1.338(14) . ?
C70 C75 1.402(15) . ?
C71 C72 1.406(16) . ?
C72 C73 1.350(17) . ?
C73 C74 1.367(17) . ?
C74 C75 1.404(15) . ?
C80 C85 1.370(14) . ?
C80 C81 1.400(14) . ?
C81 C82 1.378(16) . ?
C82 C83 1.379(18) . ?
C83 C84 1.363(18) . ?
C84 C85 1.391(15) . ?

loop_
_geom_torsion_atom_site_label_1
_geom_torsion_atom_site_label_2
_geom_torsion_atom_site_label_3
_geom_torsion_atom_site_label_4
_geom_torsion
_geom_torsion_site_symmetry_1
_geom_torsion_site_symmetry_2
_geom_torsion_site_symmetry_3
_geom_torsion_site_symmetry_4
_geom_torsion_publ_flag
O1A Re1 Re2 N2 -3.6(8) . . . . ?
Cl5 Re1 Re2 N2 -169.5(3) . . . . ?
Cl3 Re1 Re2 N2 92.4(3) . . . . ?
Cl1 Re1 Re2 N2 -88.2(3) . . . . ?
Cl4 Re1 Re2 N2 -1.0(4) . . . . ?
Re3 Re1 Re2 N2 93.5(3) . . . . ?
Cl6 Re1 Re2 N2 -77.0(3) . . . . ?
O1A Re1 Re2 Cl8 165.7(8) . . . . ?
Cl5 Re1 Re2 Cl8 -0.26(13) . . . . ?
Cl3 Re1 Re2 Cl8 -98.35(10) . . . . ?
Cl1 Re1 Re2 Cl8 81.10(11) . . . . ?
Cl4 Re1 Re2 Cl8 168.3(3) . . . . ?
Re3 Re1 Re2 Cl8 -97.21(7) . . . . ?
Cl6 Re1 Re2 Cl8 92.25(18) . . . . ?
O1A Re1 Re2 Cl2 -96.4(8) . . . . ?
Cl5 Re1 Re2 Cl2 97.58(13) . . . . ?
Cl3 Re1 Re2 Cl2 -0.51(11) . . . . ?
Cl1 Re1 Re2 Cl2 178.94(11) . . . . ?
Cl4 Re1 Re2 Cl2 -93.9(3) . . . . ?
Re3 Re1 Re2 Cl2 0.63(7) . . . . ?
Cl6 Re1 Re2 Cl2 -169.91(18) . . . . ?
O1A Re1 Re2 Cl1 84.6(8) . . . . ?
Cl5 Re1 Re2 Cl1 -81.36(14) . . . . ?
Cl3 Re1 Re2 Cl1 -179.45(12) . . . . ?
Cl4 Re1 Re2 Cl1 87.2(3) . . . . ?
Re3 Re1 Re2 Cl1 -178.31(9) . . . . ?
Cl6 Re1 Re2 Cl1 11.15(19) . . . . ?
O1A Re1 Re2 Re3 -97.1(8) . . . . ?
Cl5 Re1 Re2 Re3 96.95(11) . . . . ?
Cl3 Re1 Re2 Re3 -1.14(8) . . . . ?
Cl1 Re1 Re2 Re3 178.31(9) . . . . ?
Cl4 Re1 Re2 Re3 -94.5(3) . . . . ?
Cl6 Re1 Re2 Re3 -170.54(17) . . . . ?
O1A Re1 Re2 Cl7 59.3(8) . . . . ?
Cl5 Re1 Re2 Cl7 -106.65(18) . . . . ?
Cl3 Re1 Re2 Cl7 155.26(16) . . . . ?
Cl1 Re1 Re2 Cl7 -25.29(16) . . . . ?
Cl4 Re1 Re2 Cl7 61.9(3) . . . . ?
Re3 Re1 Re2 Cl7 156.40(14) . . . . ?
Cl6 Re1 Re2 Cl7 -14.1(2) . . . . ?
O1A Re1 Re3 N1 179.2(8) . . . . ?
Cl5 Re1 Re3 N1 -2.5(4) . . . . ?
Cl3 Re1 Re3 N1 -88.3(4) . . . . ?
Cl1 Re1 Re3 N1 91.2(4) . . . . ?
Cl4 Re1 Re3 N1 -172.9(5) . . . . ?
Re2 Re1 Re3 N1 92.9(4) . . . . ?
Cl6 Re1 Re3 N1 -95.4(4) . . . . ?
O1A Re1 Re3 Cl9 -9.8(7) . . . . ?
Cl5 Re1 Re3 Cl9 168.47(13) . . . . ?
Cl3 Re1 Re3 Cl9 82.74(10) . . . . ?
Cl1 Re1 Re3 Cl9 -97.78(11) . . . . ?
Cl4 Re1 Re3 Cl9 -1.9(3) . . . . ?
Re2 Re1 Re3 Cl9 -96.10(7) . . . . ?
Cl6 Re1 Re3 Cl9 75.56(17) . . . . ?
O1A Re1 Re3 Cl2 85.6(7) . . . . ?
Cl5 Re1 Re3 Cl2 -96.07(13) . . . . ?
Cl3 Re1 Re3 Cl2 178.20(11) . . . . ?
Cl1 Re1 Re3 Cl2 -2.32(12) . . . . ?
Cl4 Re1 Re3 Cl2 93.6(3) . . . . ?
Re2 Re1 Re3 Cl2 -0.64(8) . . . . ?
Cl6 Re1 Re3 Cl2 171.03(17) . . . . ?
O1A Re1 Re3 Cl3 -92.6(7) . . . . ?
Cl5 Re1 Re3 Cl3 85.73(13) . . . . ?
Cl1 Re1 Re3 Cl3 179.48(12) . . . . ?
Cl4 Re1 Re3 Cl3 -84.6(3) . . . . ?
Re2 Re1 Re3 Cl3 -178.84(8) . . . . ?
Cl6 Re1 Re3 Cl3 -7.17(17) . . . . ?
O1A Re1 Re3 Re2 86.3(7) . . . . ?
Cl5 Re1 Re3 Re2 -95.43(11) . . . . ?
Cl3 Re1 Re3 Re2 178.84(8) . . . . ?
Cl1 Re1 Re3 Re2 -1.68(9) . . . . ?
Cl4 Re1 Re3 Re2 94.2(3) . . . . ?
Cl6 Re1 Re3 Re2 171.66(15) . . . . ?
O1A Re1 Re3 Cl10 -106.3(7) . . . . ?
Cl5 Re1 Re3 Cl10 72.03(17) . . . . ?
Cl3 Re1 Re3 Cl10 -13.70(15) . . . . ?
Cl1 Re1 Re3 Cl10 165.78(15) . . . . ?
Cl4 Re1 Re3 Cl10 -98.3(3) . . . . ?
Re2 Re1 Re3 Cl10 167.46(13) . . . . ?
Cl6 Re1 Re3 Cl10 -20.9(2) . . . . ?
N2 Re2 Re3 N1 -179.0(5) . . . . ?
Cl8 Re2 Re3 N1 6.1(4) . . . . ?
Cl2 Re2 Re3 N1 89.3(4) . . . . ?
Cl1 Re2 Re3 N1 -89.7(4) . . . . ?
Re1 Re2 Re3 N1 -91.4(4) . . . . ?
Cl7 Re2 Re3 N1 109.4(5) . . . . ?
N2 Re2 Re3 Cl9 8.6(3) . . . . ?
Cl8 Re2 Re3 Cl9 -166.25(10) . . . . ?
Cl2 Re2 Re3 Cl9 -83.08(10) . . . . ?
Cl1 Re2 Re3 Cl9 97.91(11) . . . . ?
Re1 Re2 Re3 Cl9 96.27(7) . . . . ?
Cl7 Re2 Re3 Cl9 -62.96(14) . . . . ?
N2 Re2 Re3 Cl2 91.7(3) . . . . ?
Cl8 Re2 Re3 Cl2 -83.16(10) . . . . ?
Cl1 Re2 Re3 Cl2 -179.00(11) . . . . ?
Re1 Re2 Re3 Cl2 179.35(8) . . . . ?
Cl7 Re2 Re3 Cl2 20.12(14) . . . . ?
N2 Re2 Re3 Cl3 -86.5(3) . . . . ?
Cl8 Re2 Re3 Cl3 98.63(11) . . . . ?
Cl2 Re2 Re3 Cl3 -178.21(11) . . . . ?
Cl1 Re2 Re3 Cl3 2.79(12) . . . . ?
Re1 Re2 Re3 Cl3 1.14(8) . . . . ?
Cl7 Re2 Re3 Cl3 -158.09(14) . . . . ?
N2 Re2 Re3 Re1 -87.6(3) . . . . ?
Cl8 Re2 Re3 Re1 97.49(7) . . . . ?
Cl2 Re2 Re3 Re1 -179.35(8) . . . . ?
Cl1 Re2 Re3 Re1 1.65(8) . . . . ?
Cl7 Re2 Re3 Re1 -159.23(12) . . . . ?
N2 Re2 Re3 Cl10 105.8(3) . . . . ?
Cl8 Re2 Re3 Cl10 -69.06(17) . . . . ?
Cl2 Re2 Re3 Cl10 14.10(17) . . . . ?
Cl1 Re2 Re3 Cl10 -164.90(17) . . . . ?
Re1 Re2 Re3 Cl10 -166.55(15) . . . . ?
Cl7 Re2 Re3 Cl10 34.2(2) . . . . ?
O1A Re1 Cl1 Re2 -92.5(8) . . . . ?
Cl5 Re1 Cl1 Re2 103.08(11) . . . . ?
Cl3 Re1 Cl1 Re2 22(5) . . . . ?
Cl4 Re1 Cl1 Re2 -97.8(3) . . . . ?
Re3 Re1 Cl1 Re2 1.69(9) . . . . ?
Cl6 Re1 Cl1 Re2 -174.74(9) . . . . ?
N2 Re2 Cl1 Re1 90.3(3) . . . . ?
Cl8 Re2 Cl1 Re1 -105.36(8) . . . . ?
Cl2 Re2 Cl1 Re1 -17.9(18) . . . . ?
Re3 Re2 Cl1 Re1 -1.67(8) . . . . ?
Cl7 Re2 Cl1 Re1 167.74(8) . . . . ?
N1 Re3 Cl2 Re2 -93.9(4) . . . . ?
Cl9 Re3 Cl2 Re2 102.57(8) . . . . ?
Cl3 Re3 Cl2 Re2 36(2) . . . . ?
Re1 Re3 Cl2 Re2 0.64(8) . . . . ?
Cl10 Re3 Cl2 Re2 -173.11(8) . . . . ?
N2 Re2 Cl2 Re3 -91.4(3) . . . . ?
Cl8 Re2 Cl2 Re3 104.15(8) . . . . ?
Cl1 Re2 Cl2 Re3 16.7(18) . . . . ?
Re1 Re2 Cl2 Re3 -0.64(8) . . . . ?
Cl7 Re2 Cl2 Re3 -168.90(8) . . . . ?
O1A Re1 Cl3 Re3 93.9(8) . . . . ?
Cl5 Re1 Cl3 Re3 -101.60(10) . . . . ?
Cl1 Re1 Cl3 Re3 -20(5) . . . . ?
Cl4 Re1 Cl3 Re3 99.3(3) . . . . ?
Re2 Re1 Cl3 Re3 1.16(8) . . . . ?
Cl6 Re1 Cl3 Re3 176.15(9) . . . . ?
N1 Re3 Cl3 Re1 93.7(4) . . . . ?
Cl9 Re3 Cl3 Re1 -102.83(8) . . . . ?
Cl2 Re3 Cl3 Re1 -37(2) . . . . ?
Re2 Re3 Cl3 Re1 -1.15(8) . . . . ?
Cl10 Re3 Cl3 Re1 172.83(8) . . . . ?
Cl9 Re3 N1 C2S -134(18) . . . . ?
Cl2 Re3 N1 C2S 132(19) . . . . ?
Cl3 Re3 N1 C2S -46(19) . . . . ?
Re1 Re3 N1 C2S 13(19) . . . . ?
Re2 Re3 N1 C2S 73(19) . . . . ?
Cl10 Re3 N1 C2S -136(19) . . . . ?
Re3 N1 C2S C1S 7(31) . . . . ?
Cl8 Re2 N2 C4S 78(5) . . . . ?
Cl2 Re2 N2 C4S -25(4) . . . . ?
Cl1 Re2 N2 C4S 158(4) . . . . ?
Re1 Re2 N2 C4S -144(4) . . . . ?
Re3 Re2 N2 C4S -84(4) . . . . ?
Cl7 Re2 N2 C4S 63(4) . . . . ?
Cl8 Re2 N2 C2A -133.3(11) . . . . ?
Cl2 Re2 N2 C2A 123.7(9) . . . . ?
Cl1 Re2 N2 C2A -53.4(9) . . . . ?
Re1 Re2 N2 C2A 5.3(9) . . . . ?
Re3 Re2 N2 C2A 65.1(9) . . . . ?
Cl7 Re2 N2 C2A -147.8(9) . . . . ?
C2A N2 C4S C3S 5(11) . . . . ?
Re2 N2 C4S C3S 157(8) . . . . ?
C4S N2 C2A O1A 165(2) . . . . ?
Re2 N2 C2A O1A -6(2) . . . . ?
C4S N2 C2A C1A -12(2) . . . . ?
Re2 N2 C2A C1A 177.1(12) . . . . ?
N2 C2A O1A Re1 2(3) . . . . ?
C1A C2A O1A Re1 179.0(15) . . . . ?
Cl5 Re1 O1A C2A 128(2) . . . . ?
Cl3 Re1 O1A C2A -117.2(19) . . . . ?
Cl1 Re1 O1A C2A 61.6(19) . . . . ?
Cl4 Re1 O1A C2A -159(9) . . . . ?
Re3 Re1 O1A C2A -58(2) . . . . ?
Re2 Re1 O1A C2A 2(2) . . . . ?
Cl6 Re1 O1A C2A 155(2) . . . . ?
C20 P1 C10 C15 122.3(8) . . . . ?
C30 P1 C10 C15 0.8(9) . . . . ?
C40 P1 C10 C15 -118.3(8) . . . . ?
C20 P1 C10 C11 -52.0(9) . . . . ?
C30 P1 C10 C11 -173.5(7) . . . . ?
C40 P1 C10 C11 67.3(9) . . . . ?
C15 C10 C11 C12 1.6(14) . . . . ?
P1 C10 C11 C12 175.9(8) . . . . ?
C10 C11 C12 C13 -2.1(15) . . . . ?
C11 C12 C13 C14 1.7(17) . . . . ?
C12 C13 C14 C15 -0.8(17) . . . . ?
C11 C10 C15 C14 -0.7(15) . . . . ?
P1 C10 C15 C14 -175.0(8) . . . . ?
C13 C14 C15 C10 0.3(16) . . . . ?
C30 P1 C20 C21 79.0(11) . . . . ?
C10 P1 C20 C21 -39.8(11) . . . . ?
C40 P1 C20 C21 -162.2(10) . . . . ?
C30 P1 C20 C25 -100.6(11) . . . . ?
C10 P1 C20 C25 140.5(11) . . . . ?
C40 P1 C20 C25 18.1(12) . . . . ?
C25 C20 C21 C22 -2(2) . . . . ?
P1 C20 C21 C22 178.5(11) . . . . ?
C20 C21 C22 C23 1(2) . . . . ?
C21 C22 C23 C24 0(2) . . . . ?
C22 C23 C24 C25 -1(3) . . . . ?
C23 C24 C25 C20 0(3) . . . . ?
C21 C20 C25 C24 1(2) . . . . ?
P1 C20 C25 C24 -179.1(13) . . . . ?
C20 P1 C30 C35 -24.3(10) . . . . ?
C10 P1 C30 C35 93.7(9) . . . . ?
C40 P1 C30 C35 -143.6(8) . . . . ?
C20 P1 C30 C31 162.0(9) . . . . ?
C10 P1 C30 C31 -80.0(9) . . . . ?
C40 P1 C30 C31 42.7(10) . . . . ?
C35 C30 C31 C32 -0.7(17) . . . . ?
P1 C30 C31 C32 173.1(9) . . . . ?
C30 C31 C32 C33 1(2) . . . . ?
C31 C32 C33 C34 0(2) . . . . ?
C32 C33 C34 C35 -1.7(18) . . . . ?
C31 C30 C35 C34 -0.5(15) . . . . ?
P1 C30 C35 C34 -174.2(8) . . . . ?
C33 C34 C35 C30 1.7(16) . . . . ?
C20 P1 C40 C41 92.0(9) . . . . ?
C30 P1 C40 C41 -146.1(8) . . . . ?
C10 P1 C40 C41 -26.4(9) . . . . ?
C20 P1 C40 C45 -83.4(9) . . . . ?
C30 P1 C40 C45 38.5(10) . . . . ?
C10 P1 C40 C45 158.2(8) . . . . ?
C45 C40 C41 C42 1.8(15) . . . . ?
P1 C40 C41 C42 -173.5(8) . . . . ?
C40 C41 C42 C43 -1.2(16) . . . . ?
C41 C42 C43 C44 0.7(17) . . . . ?
C42 C43 C44 C45 -0.8(18) . . . . ?
C43 C44 C45 C40 1.5(19) . . . . ?
C41 C40 C45 C44 -2.0(17) . . . . ?
P1 C40 C45 C44 173.4(9) . . . . ?
C80 P2 C50 C51 -2.1(10) . . . . ?
C60 P2 C50 C51 -122.6(8) . . . . ?
C70 P2 C50 C51 119.4(9) . . . . ?
C80 P2 C50 C55 175.6(9) . . . . ?
C60 P2 C50 C55 55.1(10) . . . . ?
C70 P2 C50 C55 -62.9(10) . . . . ?
C55 C50 C51 C52 -3.0(16) . . . . ?
P2 C50 C51 C52 174.6(8) . . . . ?
C50 C51 C52 C53 1.7(18) . . . . ?
C51 C52 C53 C54 0(2) . . . . ?
C52 C53 C54 C55 -1(2) . . . . ?
C53 C54 C55 C50 -0.2(19) . . . . ?
C51 C50 C55 C54 2.2(17) . . . . ?
P2 C50 C55 C54 -175.4(9) . . . . ?
C80 P2 C60 C61 -69.2(10) . . . . ?
C50 P2 C60 C61 49.3(10) . . . . ?
C70 P2 C60 C61 170.9(9) . . . . ?
C80 P2 C60 C65 114.4(8) . . . . ?
C50 P2 C60 C65 -127.1(9) . . . . ?
C70 P2 C60 C65 -5.5(10) . . . . ?
C65 C60 C61 C62 3.4(19) . . . . ?
P2 C60 C61 C62 -172.9(10) . . . . ?
C60 C61 C62 C63 -1(2) . . . . ?
C61 C62 C63 C64 -1(2) . . . . ?
C62 C63 C64 C65 1.6(19) . . . . ?
C63 C64 C65 C60 0.6(17) . . . . ?
C61 C60 C65 C64 -3.1(16) . . . . ?
P2 C60 C65 C64 173.3(8) . . . . ?
C80 P2 C70 C71 132.8(9) . . . . ?
C50 P2 C70 C71 10.8(11) . . . . ?
C60 P2 C70 C71 -104.9(10) . . . . ?
C80 P2 C70 C75 -50.5(9) . . . . ?
C50 P2 C70 C75 -172.5(8) . . . . ?
C60 P2 C70 C75 71.8(9) . . . . ?
C75 C70 C71 C72 -2.8(17) . . . . ?
P2 C70 C71 C72 173.8(9) . . . . ?
C70 C71 C72 C73 1.6(19) . . . . ?
C71 C72 C73 C74 0(2) . . . . ?
C72 C73 C74 C75 -1(2) . . . . ?
C71 C70 C75 C74 2.1(18) . . . . ?
P2 C70 C75 C74 -174.7(9) . . . . ?
C73 C74 C75 C70 -0.1(19) . . . . ?
C50 P2 C80 C85 -97.8(10) . . . . ?
C60 P2 C80 C85 17.8(11) . . . . ?
C70 P2 C80 C85 137.5(9) . . . . ?
C50 P2 C80 C81 77.4(9) . . . . ?
C60 P2 C80 C81 -167.0(8) . . . . ?
C70 P2 C80 C81 -47.2(9) . . . . ?
C85 C80 C81 C82 -1.9(16) . . . . ?
P2 C80 C81 C82 -177.3(9) . . . . ?
C80 C81 C82 C83 -0.4(18) . . . . ?
C81 C82 C83 C84 3(2) . . . . ?
C82 C83 C84 C85 -3(2) . . . . ?
C81 C80 C85 C84 1.6(17) . . . . ?
P2 C80 C85 C84 176.7(10) . . . . ?
C83 C84 C85 C80 1(2) . . . . ?
